data_4086570
loop_
_publ_author_name
'Batke, Sonja'
'Sietzen, Malte'
'Merz, Lukas'
'Wadepohl, Hubert'
'Ballmann, Joachim'

_publ_section_title
;
 Closely Related Benzylene-Linked Diamidophosphine Scaffolds and Their
 Zirconium and Hafnium Complexes: How Small Changes of the Ligand Result
 in Different Complex Stabilities and Reactivities
;
_journal_issue 13
_journal_name_full Organometallics
_journal_page_first 2294
_journal_paper_doi 10.1021/acs.organomet.6b00384
_journal_volume 35
_journal_year 2016
_chemical_formula_moiety 'C64 H59 N4 P Zr'
_chemical_formula_sum 'C64 H59 N4 P Zr'
_chemical_formula_weight 1006.34
_chemical_properties_physical 'air-sensitive, moisture-sensitive'
_space_group_crystal_system monoclinic
_space_group_IT_number 14
_space_group_name_Hall '-P 2ybc'
_space_group_name_H-M_alt 'P 1 21/c 1'
_symmetry_cell_setting monoclinic
_symmetry_Int_Tables_number 14
_symmetry_space_group_name_Hall '-P 2ybc'
_symmetry_space_group_name_H-M 'P 1 21/c 1'
_atom_sites_solution_hydrogens geom
_atom_sites_solution_primary iterative
_atom_sites_solution_secondary difmap
_audit_block_code ba_sb42
_audit_creation_date 2015-12-15
_audit_creation_method
;
Olex2 1.2
(compiled 2015.09.30 svn.r3233 for OlexSys, GUI svn.r5103)
;
_audit_update_record '15.12.2015 15:25:52 CET UTC+01:00  encif 1.38'
_cell_angle_alpha 90
_cell_angle_beta 104.950(2)
_cell_angle_gamma 90
_cell_formula_units_Z 4
_cell_length_a 15.3382(3)
_cell_length_b 13.3600(3)
_cell_length_c 25.6716(5)
_cell_measurement_reflns_used 19307
_cell_measurement_temperature 120(1)
_cell_measurement_theta_max 26.9980
_cell_measurement_theta_min 3.5670
_cell_volume 5082.52(19)
_computing_cell_refinement 'CrysAlisPro 1.171.38.41 (Rigaku OD, 2015)'
_computing_data_collection 'CrysAlisPro 1.171.38.41 (Rigaku OD, 2015)'
_computing_data_reduction 'CrysAlisPro 1.171.38.41 (Rigaku OD, 2015)'
_computing_molecular_graphics 'Olex2 (Dolomanov et al., 2009)'
_computing_publication_material 'encif (Wadepohl, 2009-15); encifer 1.5 (CCDC, 2014)'
_computing_structure_refinement 'ShelXL (Sheldrick, 2015)'
_computing_structure_solution 'SUPERFLIP (Palatinus, 2007-2009)'
_diffrn_ambient_environment perfluoro
_diffrn_ambient_temperature 120(1)
_diffrn_detector 'CCD plate'
_diffrn_detector_area_resol_mean 7.9621
_diffrn_detector_type Eos
_diffrn_measured_fraction_theta_full 0.998
_diffrn_measured_fraction_theta_max 0.994
_diffrn_measurement_details
;
List of Runs (angles in degrees, time in seconds):

--------------------------------------------------------------------------
  1  \w    -20.00  61.00   0.50   15.00    --   18.77 -99.00 120.00  162
  2  \w    -54.00  44.00   0.50   15.00    --   18.77 -38.00 -60.00  196
  3  \w     -3.00  88.00   0.50   15.00    --   18.77  57.00 150.00  182
  4  \w    -51.00  49.00   0.50   15.00    --   18.77 -77.00 120.00  200
  5  \w      6.00  61.00   0.50   15.00    --   18.77 -99.00  30.00  110
  6  \w     35.00  61.00   0.50   15.00    --   18.77 -99.00-120.00   52
  7  \w     -3.00  35.00   0.50   15.00    --   18.77  57.00  60.00   76
  8  \w     40.00  67.00   0.50   15.00    --   18.77  57.00  60.00   54
  9  \w    -50.00  40.00   0.50   15.00    --   18.77 -57.00   0.00  180
 10  \w    -19.00  61.00   0.50   15.00    --   18.77 -99.00 -60.00  160
 11  \w    -16.00  11.00   0.50   15.00    --   18.77 -99.00-180.00   54
 12  \w     -9.00  67.00   0.50   15.00    --   18.77  77.00  90.00  152
 13  \w     28.00  61.00   0.50   15.00    --   18.77 -99.00 150.00   66
 14  \f    274.00 301.00   0.50   15.00  18.77  18.77  60.00    --    54
 15  \w    -35.00  39.00   0.50   15.00    --   18.77 -61.00-149.00  148
 16  \w     -2.00  25.00   0.50   15.00    --   18.77  61.00 -11.00   54
 17  \w     -3.00  90.00   0.50   15.00    --   18.77  38.00  30.00  186
 18  \w     -6.00  64.00   0.50   15.00    --   18.77  38.00 150.00  140
 19  \w    -11.00  85.00   0.50   15.00    --   18.77  77.00-120.00  192
;
_diffrn_measurement_device 'four-circle diffractometer'
_diffrn_measurement_device_type 'Agilent SuperNova, Dual, Cu at zero, Eos'
_diffrn_measurement_method '\w and \f scans'
_diffrn_measurement_specimen_support 'polyimid foil'
_diffrn_orient_matrix_type 'CrysAlisPro convention (1999,Acta A55,543-557)'
_diffrn_orient_matrix_UB_11 -0.0141862000
_diffrn_orient_matrix_UB_12 -0.0506121000
_diffrn_orient_matrix_UB_13 -0.0034053000
_diffrn_orient_matrix_UB_21 0.0387656000
_diffrn_orient_matrix_UB_22 -0.0147171000
_diffrn_orient_matrix_UB_23 0.0202886000
_diffrn_orient_matrix_UB_31 -0.0242202000
_diffrn_orient_matrix_UB_32 0.0063418000
_diffrn_orient_matrix_UB_33 0.0198728000
_diffrn_radiation_monochromator mirror
_diffrn_radiation_probe x-ray
_diffrn_radiation_type 'Mo K\a'
_diffrn_radiation_wavelength 0.71073
_diffrn_reflns_av_R_equivalents 0.0920
_diffrn_reflns_av_unetI/netI 0.0506
_diffrn_reflns_Laue_measured_fraction_full 0.998
_diffrn_reflns_Laue_measured_fraction_max 0.994
_diffrn_reflns_limit_h_max 19
_diffrn_reflns_limit_h_min -19
_diffrn_reflns_limit_k_max 17
_diffrn_reflns_limit_k_min -17
_diffrn_reflns_limit_l_max 33
_diffrn_reflns_limit_l_min -33
_diffrn_reflns_number 115679
_diffrn_reflns_point_group_measured_fraction_full 0.998
_diffrn_reflns_point_group_measured_fraction_max 0.994
_diffrn_reflns_theta_full 25.242
_diffrn_reflns_theta_max 27.525
_diffrn_reflns_theta_min 3.345
_diffrn_source 'microfocus X-Ray tube'
_diffrn_source_type 'Agilent SuperNova (Mo) X-ray Source'
_exptl_absorpt_coefficient_mu 0.294
_exptl_absorpt_correction_T_max 0.974
_exptl_absorpt_correction_T_min 0.955
_exptl_absorpt_correction_type gaussian
_exptl_absorpt_process_details
;
CrysAlisPro 1.171.38.41 (Rigaku Oxford Diffraction, 2015)
Numerical absorption correction based on gaussian integration over
            a multifaceted crystal model
Empirical absorption correction using spherical harmonics,
 implemented in SCALE3 ABSPACK scaling algorithm.
;
_exptl_crystal_colour yellow
_exptl_crystal_colour_primary yellow
_exptl_crystal_density_diffrn 1.315
_exptl_crystal_description irregular
_exptl_crystal_F_000 2104
_exptl_crystal_size_max 0.236
_exptl_crystal_size_mid 0.175
_exptl_crystal_size_min 0.137
_refine_diff_density_max 1.050
_refine_diff_density_min -0.916
_refine_diff_density_rms 0.077
_refine_ls_extinction_method none
_refine_ls_goodness_of_fit_ref 1.177
_refine_ls_hydrogen_treatment constr
_refine_ls_matrix_type full
_refine_ls_number_parameters 635
_refine_ls_number_reflns 11640
_refine_ls_number_restraints 0
_refine_ls_restrained_S_all 1.177
_refine_ls_R_factor_all 0.0877
_refine_ls_R_factor_gt 0.0673
_refine_ls_shift/su_max 0.002
_refine_ls_shift/su_mean 0.000
_refine_ls_structure_factor_coef Fsqd
_refine_ls_weighting_details 'w=1/[\s^2^(Fo^2^)+(0.0261P)^2^+11.6370P] where P=(Fo^2^+2Fc^2^)/3'
_refine_ls_weighting_scheme calc
_refine_ls_wR_factor_gt 0.1371
_refine_ls_wR_factor_ref 0.1449
_reflns_Friedel_coverage 0.000
_reflns_number_gt 9231
_reflns_number_total 11640
_reflns_threshold_expression 'I > 2\s(I)'
_cod_data_source_file om6b00384_si_002.cif
_cod_data_source_block ba_sb42
_cod_depositor_comments 'Adding full bibliography for 4086549--4086572.cif.'
_cod_original_cell_volume 5082.51(19)
_cod_original_sg_symbol_H-M 'P 21/c'
_cod_database_code 4086570
_audit_block_refno 2601
_audit_block_usercomment 'sb420, irregular, yellow'
_chemical_oxdiff_formula 'C64 H59 Zr N4 P'
_chemical_oxdiff_usercomment 'sb420, irregular, yellow'
_shelx_space_group_comment
;
The symmetry employed for this shelxl refinement is uniquely defined
by the following loop, which should always be used as a source of
symmetry information in preference to the above space-group names.
They are only intended as comments.
;
_shelx_estimated_absorpt_t_max 0.971
_shelx_estimated_absorpt_t_min 0.971
_reflns_odcompleteness_completeness 99.71
_reflns_odcompleteness_iscentric 1
_reflns_odcompleteness_theta 26.32
_shelxl_version_number 2014/7
_olex2_refinement_description
;
1. Fixed Uiso
 At 1.2 times of:
  All C(H) groups, All C(H,H) groups
 At 1.5 times of:
  All C(H,H,H) groups
2.a Secondary CH2 refined with riding coordinates:
 C1(H1A,H1B), C14(H14A,H14B), C34(H34A,H34B), C50(H50A,H50B)
2.b Aromatic/amide H refined with riding coordinates:
 C4(H4), C5(H5), C6(H6), C7(H7), C9(H9), C10(H10), C11(H11), C12(H12),
 C13(H13), C17(H17), C18(H18), C19(H19), C20(H20), C22(H22), C23(H23), C24(H24),
  C25(H25), C26(H26), C28(H28), C29(H29), C30(H30), C31(H31), C32(H32),
 C36(H36), C37(H37), C38(H38), C39(H39), C40(H40), C43(H43), C44(H44), C45(H45),
  C52(H52), C53(H53), C54(H54), C55(H55), C56(H56), C59(H59), C60(H60), C61(H61)
2.c Idealised Me refined as rotating group:
 C47(H47A,H47B,H47C), C48(H48A,H48B,H48C), C63(H63A,H63B,H63C), C64(H64A,H64B,
 H64C)
;
_olex2_submission_special_instructions 'No special instructions were received'
_oxdiff_exptl_absorpt_empirical_details
;
Empirical correction (ABSPACK) includes:
- Absorption correction using spherical harmonics
- Frame scaling
- Detector area scaling
;
_oxdiff_exptl_absorpt_empirical_full_max 1.221
_oxdiff_exptl_absorpt_empirical_full_min 0.918
_cell_oxdiff_length_a 15.3404(3)
_cell_oxdiff_length_b 13.3607(3)
_cell_oxdiff_length_c 25.6683(5)
_cell_oxdiff_angle_alpha 90.0287(17)
_cell_oxdiff_angle_beta 104.9640(16)
_cell_oxdiff_angle_gamma 89.8591(17)
_cell_oxdiff_volume 5082.51(17)
_cell_oxdiff_measurement_reflns_used 19307

loop_
_symmetry_equiv_pos_as_xyz
'x, y, z'
'-x, y+1/2, -z+1/2'
'-x, -y, -z'
'x, -y-1/2, z-1/2'

loop_
_atom_site_label
_atom_site_type_symbol
_atom_site_fract_x
_atom_site_fract_y
_atom_site_fract_z
_atom_site_U_iso_or_equiv
_atom_site_adp_type
_atom_site_occupancy
_atom_site_site_symmetry_order
_atom_site_calc_flag
_atom_site_refinement_flags_posn
Zr Zr 0.24567(2) 0.32959(3) 0.64656(2) 0.02512(10) Uani 1 1 d .
P P 0.04820(6) 0.34775(7) 0.60892(4) 0.0282(2) Uani 1 1 d .
N1 N 0.2164(2) 0.4584(2) 0.59184(12) 0.0301(7) Uani 1 1 d .
N2 N 0.1998(2) 0.3789(2) 0.71621(12) 0.0302(7) Uani 1 1 d .
N3 N 0.2296(2) 0.1667(2) 0.66798(12) 0.0304(7) Uani 1 1 d .
N4 N 0.3857(2) 0.3264(2) 0.63847(12) 0.0309(7) Uani 1 1 d .
C1 C 0.0240(2) 0.4588(3) 0.56491(15) 0.0327(8) Uani 1 1 d .
H1A H 0.0393 0.4441 0.5305 0.039 Uiso 1 1 calc R
H1B H -0.0413 0.4741 0.5566 0.039 Uiso 1 1 calc R
C2 C 0.0767(2) 0.5484(3) 0.59090(15) 0.0314(8) Uani 1 1 d .
C3 C 0.1715(3) 0.5464(3) 0.60355(15) 0.0312(8) Uani 1 1 d .
C4 C 0.2190(3) 0.6307(3) 0.62764(17) 0.0393(9) Uani 1 1 d .
H4 H 0.2830 0.6316 0.6350 0.047 Uiso 1 1 calc R
C5 C 0.1744(3) 0.7131(3) 0.64092(19) 0.0470(11) Uani 1 1 d .
H5 H 0.2079 0.7692 0.6580 0.056 Uiso 1 1 calc R
C6 C 0.0813(3) 0.7141(3) 0.62939(19) 0.0471(11) Uani 1 1 d .
H6 H 0.0509 0.7707 0.6387 0.057 Uiso 1 1 calc R
C7 C 0.0325(3) 0.6327(3) 0.60436(17) 0.0400(10) Uani 1 1 d .
H7 H -0.0316 0.6338 0.5962 0.048 Uiso 1 1 calc R
C8 C 0.2272(2) 0.4544(3) 0.53885(14) 0.0294(8) Uani 1 1 d .
C9 C 0.2500(3) 0.3641(3) 0.51879(15) 0.0370(9) Uani 1 1 d .
H9 H 0.2542 0.3056 0.5403 0.044 Uiso 1 1 calc R
C10 C 0.2668(3) 0.3569(3) 0.46843(17) 0.0449(10) Uani 1 1 d .
H10 H 0.2839 0.2945 0.4563 0.054 Uiso 1 1 calc R
C11 C 0.2587(3) 0.4410(4) 0.43573(17) 0.0444(10) Uani 1 1 d .
H11 H 0.2699 0.4369 0.4011 0.053 Uiso 1 1 calc R
C12 C 0.2341(3) 0.5304(3) 0.45443(17) 0.0408(10) Uani 1 1 d .
H12 H 0.2278 0.5881 0.4321 0.049 Uiso 1 1 calc R
C13 C 0.2184(3) 0.5386(3) 0.50482(16) 0.0363(9) Uani 1 1 d .
H13 H 0.2015 0.6013 0.5166 0.044 Uiso 1 1 calc R
C14 C 0.0098(2) 0.3866(3) 0.66773(14) 0.0300(8) Uani 1 1 d .
H14A H 0.0305 0.4556 0.6783 0.036 Uiso 1 1 calc R
H14B H -0.0569 0.3856 0.6589 0.036 Uiso 1 1 calc R
C15 C 0.0480(3) 0.3155(3) 0.71355(14) 0.0307(8) Uani 1 1 d .
C16 C 0.1416(3) 0.3140(3) 0.73638(14) 0.0308(8) Uani 1 1 d .
C17 C 0.1766(3) 0.2485(3) 0.77902(15) 0.0392(9) Uani 1 1 d .
H17 H 0.2397 0.2479 0.7952 0.047 Uiso 1 1 calc R
C18 C 0.1211(3) 0.1846(3) 0.79799(16) 0.0459(11) Uani 1 1 d .
H18 H 0.1461 0.1417 0.8275 0.055 Uiso 1 1 calc R
C19 C 0.0293(3) 0.1829(3) 0.77416(16) 0.0451(11) Uani 1 1 d .
H19 H -0.0085 0.1367 0.7861 0.054 Uiso 1 1 calc R
C20 C -0.0070(3) 0.2491(3) 0.73288(15) 0.0361(9) Uani 1 1 d .
H20 H -0.0703 0.2496 0.7173 0.043 Uiso 1 1 calc R
C21 C 0.2233(3) 0.4677(3) 0.74603(15) 0.0342(9) Uani 1 1 d .
C22 C 0.2911(3) 0.5306(3) 0.73746(18) 0.0433(10) Uani 1 1 d .
H22 H 0.3221 0.5126 0.7113 0.052 Uiso 1 1 calc R
C23 C 0.3137(4) 0.6177(4) 0.7661(2) 0.0591(14) Uani 1 1 d .
H23 H 0.3594 0.6594 0.7590 0.071 Uiso 1 1 calc R
C24 C 0.2716(4) 0.6455(4) 0.8047(2) 0.0634(16) Uani 1 1 d .
H24 H 0.2884 0.7056 0.8245 0.076 Uiso 1 1 calc R
C25 C 0.2051(4) 0.5862(4) 0.81429(19) 0.0598(15) Uani 1 1 d .
H25 H 0.1761 0.6047 0.8414 0.072 Uiso 1 1 calc R
C26 C 0.1793(3) 0.4984(3) 0.78464(17) 0.0460(11) Uani 1 1 d .
H26 H 0.1313 0.4592 0.7908 0.055 Uiso 1 1 calc R
C27 C -0.0416(3) 0.2653(3) 0.57060(15) 0.0347(9) Uani 1 1 d .
C28 C -0.1170(3) 0.2370(3) 0.58652(17) 0.0409(10) Uani 1 1 d .
H28 H -0.1226 0.2561 0.6211 0.049 Uiso 1 1 calc R
C29 C -0.1850(3) 0.1810(3) 0.55308(19) 0.0498(11) Uani 1 1 d .
H29 H -0.2367 0.1625 0.5647 0.060 Uiso 1 1 calc R
C30 C -0.1775(4) 0.1530(3) 0.5038(2) 0.0564(13) Uani 1 1 d .
H30 H -0.2250 0.1162 0.4807 0.068 Uiso 1 1 calc R
C31 C -0.1023(4) 0.1769(4) 0.48685(19) 0.0611(14) Uani 1 1 d .
H31 H -0.0964 0.1545 0.4528 0.073 Uiso 1 1 calc R
C32 C -0.0344(3) 0.2349(3) 0.52040(17) 0.0473(11) Uani 1 1 d .
H32 H 0.0171 0.2535 0.5085 0.057 Uiso 1 1 calc R
C33 C 0.2245(3) 0.1703(3) 0.61711(15) 0.0346(8) Uani 1 1 d .
C34 C 0.2106(4) 0.0787(3) 0.58208(19) 0.0584(14) Uani 1 1 d .
H34A H 0.1477 0.0559 0.5776 0.070 Uiso 1 1 calc R
H34B H 0.2506 0.0254 0.6018 0.070 Uiso 1 1 calc R
C35 C 0.2268(4) 0.0870(3) 0.52639(19) 0.0511(12) Uani 1 1 d .
C36 C 0.3083(4) 0.0713(5) 0.5176(2) 0.0703(16) Uani 1 1 d .
H36 H 0.3585 0.0596 0.5476 0.084 Uiso 1 1 calc R
C37 C 0.3220(4) 0.0714(5) 0.4651(2) 0.0756(18) Uani 1 1 d .
H37 H 0.3798 0.0581 0.4596 0.091 Uiso 1 1 calc R
C38 C 0.2511(4) 0.0908(4) 0.4235(2) 0.0671(15) Uani 1 1 d .
H38 H 0.2604 0.0932 0.3883 0.081 Uiso 1 1 calc R
C39 C 0.1674(4) 0.1072(4) 0.4290(2) 0.0690(16) Uani 1 1 d .
H39 H 0.1183 0.1184 0.3984 0.083 Uiso 1 1 calc R
C40 C 0.1547(4) 0.1073(4) 0.4807(2) 0.0655(15) Uani 1 1 d .
H40 H 0.0965 0.1212 0.4854 0.079 Uiso 1 1 calc R
C41 C 0.2212(3) 0.0804(3) 0.70053(15) 0.0330(8) Uani 1 1 d .
C42 C 0.1391(3) 0.0293(3) 0.69229(16) 0.0368(9) Uani 1 1 d .
C43 C 0.1346(3) -0.0497(3) 0.72757(18) 0.0456(11) Uani 1 1 d .
H43 H 0.0802 -0.0869 0.7221 0.055 Uiso 1 1 calc R
C44 C 0.2067(3) -0.0750(3) 0.76967(19) 0.0504(12) Uani 1 1 d .
H44 H 0.2017 -0.1286 0.7930 0.060 Uiso 1 1 calc R
C45 C 0.2866(3) -0.0218(3) 0.77787(18) 0.0469(11) Uani 1 1 d .
H45 H 0.3360 -0.0389 0.8073 0.056 Uiso 1 1 calc R
C46 C 0.2959(3) 0.0566(3) 0.74363(17) 0.0389(9) Uani 1 1 d .
C47 C 0.0554(3) 0.0566(3) 0.64991(17) 0.0412(10) Uani 1 1 d .
H47A H 0.0619 0.1241 0.6365 0.062 Uiso 1 1 calc GR
H47B H 0.0034 0.0548 0.6655 0.062 Uiso 1 1 calc GR
H47C H 0.0461 0.0086 0.6201 0.062 Uiso 1 1 calc GR
C48 C 0.3831(3) 0.1124(4) 0.75300(18) 0.0488(11) Uani 1 1 d .
H48A H 0.4199 0.0833 0.7308 0.073 Uiso 1 1 calc GR
H48B H 0.4157 0.1077 0.7911 0.073 Uiso 1 1 calc GR
H48C H 0.3708 0.1829 0.7432 0.073 Uiso 1 1 calc GR
C49 C 0.3948(2) 0.3457(3) 0.68817(14) 0.0319(8) Uani 1 1 d .
C50 C 0.4853(3) 0.3705(4) 0.72554(16) 0.0447(10) Uani 1 1 d .
H50A H 0.4971 0.4423 0.7208 0.054 Uiso 1 1 calc R
H50B H 0.5316 0.3322 0.7133 0.054 Uiso 1 1 calc R
C51 C 0.5005(3) 0.3517(3) 0.78519(15) 0.0370(9) Uani 1 1 d .
C52 C 0.5877(3) 0.3398(4) 0.81662(17) 0.0484(11) Uani 1 1 d .
H52 H 0.6365 0.3431 0.8002 0.058 Uiso 1 1 calc R
C53 C 0.6052(3) 0.3231(4) 0.87149(18) 0.0604(14) Uani 1 1 d .
H53 H 0.6657 0.3160 0.8926 0.073 Uiso 1 1 calc R
C54 C 0.5345(4) 0.3170(4) 0.89552(18) 0.0628(15) Uani 1 1 d .
H54 H 0.5460 0.3044 0.9331 0.075 Uiso 1 1 calc R
C55 C 0.4474(3) 0.3291(4) 0.86476(18) 0.0570(13) Uani 1 1 d .
H55 H 0.3987 0.3253 0.8812 0.068 Uiso 1 1 calc R
C56 C 0.4305(3) 0.3469(4) 0.81003(17) 0.0469(11) Uani 1 1 d .
H56 H 0.3701 0.3558 0.7892 0.056 Uiso 1 1 calc R
C57 C 0.4558(2) 0.3208(3) 0.60995(15) 0.0372(9) Uani 1 1 d .
C58 C 0.4819(3) 0.4071(4) 0.58763(16) 0.0402(10) Uani 1 1 d .
C59 C 0.5455(3) 0.3958(4) 0.55732(17) 0.0529(13) Uani 1 1 d .
H59 H 0.5646 0.4531 0.5413 0.063 Uiso 1 1 calc R
C60 C 0.5806(3) 0.3037(5) 0.55037(19) 0.0607(15) Uani 1 1 d .
H60 H 0.6229 0.2981 0.5292 0.073 Uiso 1 1 calc R
C61 C 0.5554(3) 0.2200(4) 0.57354(19) 0.0559(13) Uani 1 1 d .
H61 H 0.5805 0.1570 0.5682 0.067 Uiso 1 1 calc R
C62 C 0.4937(3) 0.2256(4) 0.60488(18) 0.0464(11) Uani 1 1 d .
C63 C 0.4459(3) 0.5086(4) 0.59534(18) 0.0472(11) Uani 1 1 d .
H63A H 0.3964 0.5255 0.5640 0.071 Uiso 1 1 calc GR
H63B H 0.4942 0.5584 0.5993 0.071 Uiso 1 1 calc GR
H63C H 0.4237 0.5086 0.6279 0.071 Uiso 1 1 calc GR
C64 C 0.4722(3) 0.1362(4) 0.6343(2) 0.0557(13) Uani 1 1 d .
H64A H 0.5048 0.1408 0.6725 0.084 Uiso 1 1 calc GR
H64B H 0.4907 0.0753 0.6188 0.084 Uiso 1 1 calc GR
H64C H 0.4072 0.1339 0.6310 0.084 Uiso 1 1 calc GR

loop_
_atom_site_aniso_label
_atom_site_aniso_U_11
_atom_site_aniso_U_22
_atom_site_aniso_U_33
_atom_site_aniso_U_23
_atom_site_aniso_U_13
_atom_site_aniso_U_12
Zr 0.02344(17) 0.02516(17) 0.02452(17) 0.00272(14) 0.00214(12) 0.00066(14)
P 0.0249(5) 0.0306(5) 0.0268(5) 0.0061(4) 0.0025(4) 0.0005(4)
N1 0.0241(16) 0.0306(17) 0.0338(16) 0.0073(13) 0.0044(13) 0.0009(13)
N2 0.0287(16) 0.0286(16) 0.0300(16) 0.0002(13) 0.0015(13) 0.0026(13)
N3 0.0341(17) 0.0259(15) 0.0314(15) 0.0042(13) 0.0089(13) 0.0024(14)
N4 0.0260(15) 0.0329(17) 0.0319(16) 0.0035(14) 0.0043(12) 0.0032(14)
C1 0.0228(18) 0.039(2) 0.034(2) 0.0130(16) 0.0027(15) 0.0004(16)
C2 0.0272(19) 0.032(2) 0.034(2) 0.0129(16) 0.0064(15) 0.0011(16)
C3 0.0283(19) 0.032(2) 0.0312(19) 0.0096(15) 0.0038(15) 0.0012(16)
C4 0.033(2) 0.031(2) 0.053(2) 0.0082(18) 0.0082(18) -0.0032(17)
C5 0.049(3) 0.032(2) 0.059(3) 0.000(2) 0.011(2) -0.005(2)
C6 0.055(3) 0.030(2) 0.062(3) 0.006(2) 0.025(2) 0.008(2)
C7 0.032(2) 0.040(2) 0.051(2) 0.0156(19) 0.0162(19) 0.0107(18)
C8 0.0174(17) 0.035(2) 0.0320(19) 0.0062(15) -0.0006(14) -0.0062(15)
C9 0.041(2) 0.032(2) 0.033(2) 0.0066(16) -0.0001(17) -0.0057(18)
C10 0.050(3) 0.042(2) 0.039(2) -0.0013(18) 0.0049(19) -0.006(2)
C11 0.040(2) 0.058(3) 0.033(2) 0.004(2) 0.0050(18) -0.009(2)
C12 0.029(2) 0.051(3) 0.042(2) 0.0183(19) 0.0087(18) -0.0004(19)
C13 0.026(2) 0.035(2) 0.045(2) 0.0112(17) 0.0055(17) 0.0000(17)
C14 0.0251(18) 0.0283(19) 0.0351(19) 0.0030(15) 0.0053(15) 0.0006(15)
C15 0.037(2) 0.029(2) 0.0273(18) 0.0008(15) 0.0105(15) 0.0048(16)
C16 0.036(2) 0.032(2) 0.0257(17) -0.0015(15) 0.0101(15) 0.0072(16)
C17 0.045(2) 0.042(2) 0.030(2) 0.0050(17) 0.0097(18) 0.0107(19)
C18 0.066(3) 0.044(3) 0.031(2) 0.0127(18) 0.019(2) 0.017(2)
C19 0.067(3) 0.037(2) 0.039(2) 0.0060(18) 0.028(2) 0.003(2)
C20 0.040(2) 0.036(2) 0.034(2) 0.0011(16) 0.0132(18) 0.0014(18)
C21 0.033(2) 0.032(2) 0.0304(19) -0.0031(15) -0.0051(16) 0.0098(17)
C22 0.040(2) 0.035(2) 0.045(2) -0.0030(18) -0.0051(19) 0.0008(19)
C23 0.059(3) 0.035(3) 0.064(3) -0.003(2) -0.017(3) 0.000(2)
C24 0.079(4) 0.031(2) 0.056(3) -0.011(2) -0.027(3) 0.014(3)
C25 0.082(4) 0.044(3) 0.044(3) -0.012(2) -0.001(3) 0.026(3)
C26 0.053(3) 0.039(2) 0.039(2) -0.0034(18) 0.000(2) 0.017(2)
C27 0.039(2) 0.032(2) 0.0288(19) 0.0068(15) 0.0006(16) 0.0024(17)
C28 0.036(2) 0.039(2) 0.044(2) 0.0061(18) 0.0039(18) -0.0052(18)
C29 0.042(2) 0.042(3) 0.059(3) 0.009(2) 0.002(2) -0.006(2)
C30 0.064(3) 0.038(3) 0.055(3) 0.006(2) -0.006(2) -0.012(2)
C31 0.081(4) 0.056(3) 0.040(2) -0.005(2) 0.003(2) -0.007(3)
C32 0.056(3) 0.044(3) 0.043(2) 0.0023(19) 0.013(2) -0.006(2)
C33 0.043(2) 0.032(2) 0.0317(19) 0.0002(16) 0.0150(17) -0.0021(18)
C34 0.099(4) 0.036(2) 0.053(3) -0.010(2) 0.042(3) -0.021(3)
C35 0.070(3) 0.037(2) 0.053(3) -0.015(2) 0.030(3) -0.021(2)
C36 0.068(4) 0.087(4) 0.055(3) -0.012(3) 0.015(3) -0.032(3)
C37 0.074(4) 0.100(5) 0.059(3) -0.003(3) 0.029(3) -0.026(4)
C38 0.077(4) 0.066(4) 0.063(3) -0.014(3) 0.026(3) -0.025(3)
C39 0.083(4) 0.067(4) 0.051(3) 0.001(3) 0.007(3) -0.014(3)
C40 0.072(4) 0.048(3) 0.082(4) -0.003(3) 0.029(3) 0.000(3)
C41 0.043(2) 0.0257(19) 0.032(2) 0.0045(15) 0.0131(17) 0.0071(17)
C42 0.047(2) 0.0253(19) 0.044(2) 0.0045(16) 0.0213(19) 0.0046(17)
C43 0.056(3) 0.032(2) 0.055(3) 0.0100(19) 0.026(2) 0.002(2)
C44 0.066(3) 0.038(2) 0.056(3) 0.022(2) 0.033(3) 0.016(2)
C45 0.056(3) 0.042(2) 0.046(2) 0.017(2) 0.019(2) 0.022(2)
C46 0.046(2) 0.033(2) 0.042(2) 0.0062(17) 0.0180(19) 0.0092(19)
C47 0.045(2) 0.033(2) 0.047(2) 0.0068(18) 0.015(2) -0.0035(19)
C48 0.046(3) 0.048(3) 0.045(2) 0.015(2) 0.001(2) 0.007(2)
C49 0.0277(19) 0.034(2) 0.0308(19) 0.0053(15) 0.0011(15) -0.0016(16)
C50 0.031(2) 0.063(3) 0.036(2) 0.005(2) 0.0010(17) -0.007(2)
C51 0.032(2) 0.042(2) 0.033(2) -0.0028(17) 0.0003(16) 0.0033(18)
C52 0.036(2) 0.065(3) 0.040(2) -0.006(2) 0.0011(18) 0.004(2)
C53 0.045(3) 0.089(4) 0.038(2) -0.009(3) -0.006(2) 0.024(3)
C54 0.068(3) 0.089(4) 0.027(2) 0.001(2) 0.002(2) 0.028(3)
C55 0.058(3) 0.075(3) 0.041(2) 0.004(2) 0.018(2) 0.028(3)
C56 0.042(2) 0.058(3) 0.036(2) 0.007(2) 0.0034(18) 0.016(2)
C57 0.0222(18) 0.058(3) 0.0276(18) -0.0017(18) 0.0005(14) 0.0005(19)
C58 0.024(2) 0.060(3) 0.033(2) 0.0049(19) 0.0001(16) 0.0003(19)
C59 0.030(2) 0.091(4) 0.036(2) 0.008(2) 0.0055(18) -0.003(2)
C60 0.032(2) 0.106(5) 0.046(3) -0.007(3) 0.013(2) 0.007(3)
C61 0.031(2) 0.084(4) 0.051(3) -0.015(3) 0.007(2) 0.006(2)
C62 0.028(2) 0.064(3) 0.043(2) -0.009(2) 0.0006(18) 0.007(2)
C63 0.034(2) 0.058(3) 0.046(2) 0.014(2) 0.0046(19) -0.010(2)
C64 0.036(2) 0.054(3) 0.071(3) -0.007(2) 0.004(2) 0.010(2)

loop_
_atom_type_symbol
_atom_type_description
_atom_type_scat_dispersion_real
_atom_type_scat_dispersion_imag
_atom_type_scat_source
C C 0.0033 0.0016 'International Tables Vol C Tables 4.2.6.8 and 6.1.1.4'
H H 0.0000 0.0000 'International Tables Vol C Tables 4.2.6.8 and 6.1.1.4'
N N 0.0061 0.0033 'International Tables Vol C Tables 4.2.6.8 and 6.1.1.4'
P P 0.1023 0.0942 'International Tables Vol C Tables 4.2.6.8 and 6.1.1.4'
Zr Zr -2.9673 0.5597 'International Tables Vol C Tables 4.2.6.8 and 6.1.1.4'

loop_
_exptl_crystal_face_index_h
_exptl_crystal_face_index_k
_exptl_crystal_face_index_l
_exptl_crystal_face_perp_dist
-12 11 26 0.0838
-6 -1 36 0.0875
13 14 1 0.0487
-14 -12 -8 0.1025
15 12 4 0.0638
6 1 -36 0.0875
-4 4 -32 0.0900
-15 6 -17 0.1000
-4 -18 -2 0.0500
20 -5 -17 0.1010
14 -6 19 0.1098
-10 13 23 0.0861
10 15 -16 0.0675
12 -11 -26 0.0699
-16 11 18 0.0874
1 14 -25 0.0843
-15 11 -8 0.0867
-20 -6 17 0.1017
12 -8 -30 0.0674
2 -18 6 0.0644
-4 11 29 0.0707

loop_
_geom_angle_atom_site_label_1
_geom_angle_atom_site_label_2
_geom_angle_atom_site_label_3
_geom_angle
N1 Zr P 72.63(8)
N1 Zr N3 152.72(11)
N1 Zr N4 89.90(11)
N1 Zr C33 122.54(13)
N1 Zr C49 104.00(12)
N2 Zr P 73.87(8)
N2 Zr N1 103.38(11)
N2 Zr N3 90.75(11)
N2 Zr N4 127.47(11)
N2 Zr C33 120.69(12)
N2 Zr C49 94.85(13)
N3 Zr P 89.54(8)
N4 Zr P 155.98(8)
N4 Zr N3 99.95(11)
N4 Zr C33 90.56(13)
N4 Zr C49 32.97(12)
C33 Zr P 85.46(11)
C33 Zr N3 33.08(11)
C33 Zr C49 106.71(14)
C49 Zr P 166.69(10)
C49 Zr N3 97.80(12)
C1 P Zr 107.15(12)
C14 P Zr 105.97(12)
C14 P C1 102.75(18)
C14 P C27 104.79(18)
C27 P Zr 133.77(13)
C27 P C1 98.64(17)
C3 N1 Zr 122.7(2)
C8 N1 Zr 122.1(2)
C8 N1 C3 114.5(3)
C16 N2 Zr 118.4(2)
C21 N2 Zr 127.4(3)
C21 N2 C16 114.2(3)
C33 N3 Zr 72.6(2)
C33 N3 C41 128.6(3)
C41 N3 Zr 158.8(2)
C49 N4 Zr 76.1(2)
C49 N4 C57 127.8(3)
C57 N4 Zr 155.9(2)
P C1 H1A 109.3
P C1 H1B 109.3
H1A C1 H1B 107.9
C2 C1 P 111.7(2)
C2 C1 H1A 109.3
C2 C1 H1B 109.3
C3 C2 C1 119.6(3)
C7 C2 C1 120.7(3)
C7 C2 C3 119.7(4)
C2 C3 N1 119.4(3)
C4 C3 N1 122.1(3)
C4 C3 C2 118.5(4)
C3 C4 H4 119.5
C5 C4 C3 121.0(4)
C5 C4 H4 119.5
C4 C5 H5 119.9
C6 C5 C4 120.3(4)
C6 C5 H5 119.9
C5 C6 H6 120.1
C7 C6 C5 119.9(4)
C7 C6 H6 120.1
C2 C7 H7 119.7
C6 C7 C2 120.5(4)
C6 C7 H7 119.7
C9 C8 N1 119.4(3)
C9 C8 C13 117.1(3)
C13 C8 N1 123.4(4)
C8 C9 H9 119.0
C10 C9 C8 122.1(4)
C10 C9 H9 119.0
C9 C10 H10 120.1
C9 C10 C11 119.9(4)
C11 C10 H10 120.1
C10 C11 H11 120.6
C12 C11 C10 118.8(4)
C12 C11 H11 120.6
C11 C12 H12 119.2
C11 C12 C13 121.7(4)
C13 C12 H12 119.2
C8 C13 H13 119.8
C12 C13 C8 120.4(4)
C12 C13 H13 119.8
P C14 H14A 109.9
P C14 H14B 109.9
H14A C14 H14B 108.3
C15 C14 P 108.8(2)
C15 C14 H14A 109.9
C15 C14 H14B 109.9
C16 C15 C14 118.9(3)
C20 C15 C14 121.8(3)
C20 C15 C16 119.2(3)
C15 C16 N2 120.4(3)
C17 C16 N2 120.9(3)
C17 C16 C15 118.7(4)
C16 C17 H17 119.4
C18 C17 C16 121.1(4)
C18 C17 H17 119.4
C17 C18 H18 119.8
C17 C18 C19 120.3(4)
C19 C18 H18 119.8
C18 C19 H19 120.3
C20 C19 C18 119.4(4)
C20 C19 H19 120.3
C15 C20 H20 119.4
C19 C20 C15 121.1(4)
C19 C20 H20 119.4
C22 C21 N2 121.2(4)
C22 C21 C26 116.8(4)
C26 C21 N2 122.0(4)
C21 C22 H22 119.3
C23 C22 C21 121.4(5)
C23 C22 H22 119.3
C22 C23 H23 119.4
C24 C23 C22 121.1(5)
C24 C23 H23 119.4
C23 C24 H24 120.4
C25 C24 C23 119.3(4)
C25 C24 H24 120.4
C24 C25 H25 119.7
C24 C25 C26 120.6(5)
C26 C25 H25 119.7
C21 C26 C25 120.8(5)
C21 C26 H26 119.6
C25 C26 H26 119.6
C28 C27 P 125.2(3)
C28 C27 C32 118.1(4)
C32 C27 P 116.5(3)
C27 C28 H28 119.3
C27 C28 C29 121.3(4)
C29 C28 H28 119.3
C28 C29 H29 120.1
C30 C29 C28 119.8(5)
C30 C29 H29 120.1
C29 C30 H30 119.5
C29 C30 C31 120.9(5)
C31 C30 H30 119.5
C30 C31 H31 120.5
C30 C31 C32 119.1(5)
C32 C31 H31 120.5
C27 C32 C31 120.6(5)
C27 C32 H32 119.7
C31 C32 H32 119.7
N3 C33 Zr 74.3(2)
N3 C33 C34 122.6(4)
C34 C33 Zr 163.1(3)
C33 C34 H34A 107.8
C33 C34 H34B 107.8
C33 C34 C35 118.2(4)
H34A C34 H34B 107.1
C35 C34 H34A 107.8
C35 C34 H34B 107.8
C36 C35 C34 122.2(5)
C36 C35 C40 117.0(5)
C40 C35 C34 120.8(5)
C35 C36 H36 118.9
C35 C36 C37 122.2(6)
C37 C36 H36 118.9
C36 C37 H37 120.9
C38 C37 C36 118.1(6)
C38 C37 H37 120.9
C37 C38 H38 118.4
C37 C38 C39 123.2(6)
C39 C38 H38 118.4
C38 C39 H39 120.9
C38 C39 C40 118.3(6)
C40 C39 H39 120.9
C35 C40 H40 119.4
C39 C40 C35 121.3(5)
C39 C40 H40 119.4
C42 C41 N3 120.7(3)
C42 C41 C46 121.8(4)
C46 C41 N3 117.2(4)
C41 C42 C43 117.5(4)
C41 C42 C47 124.1(3)
C43 C42 C47 118.4(4)
C42 C43 H43 119.1
C44 C43 C42 121.9(4)
C44 C43 H43 119.1
C43 C44 H44 120.2
C43 C44 C45 119.7(4)
C45 C44 H44 120.2
C44 C45 H45 119.4
C44 C45 C46 121.3(4)
C46 C45 H45 119.4
C41 C46 C48 121.8(4)
C45 C46 C41 117.9(4)
C45 C46 C48 120.3(4)
C42 C47 H47A 109.5
C42 C47 H47B 109.5
C42 C47 H47C 109.5
H47A C47 H47B 109.5
H47A C47 H47C 109.5
H47B C47 H47C 109.5
C46 C48 H48A 109.5
C46 C48 H48B 109.5
C46 C48 H48C 109.5
H48A C48 H48B 109.5
H48A C48 H48C 109.5
H48B C48 H48C 109.5
N4 C49 Zr 70.9(2)
N4 C49 C50 121.8(3)
C50 C49 Zr 166.2(3)
C49 C50 H50A 107.6
C49 C50 H50B 107.6
C49 C50 C51 119.0(3)
H50A C50 H50B 107.0
C51 C50 H50A 107.6
C51 C50 H50B 107.6
C52 C51 C50 118.9(4)
C52 C51 C56 118.3(4)
C56 C51 C50 122.7(4)
C51 C52 H52 119.4
C51 C52 C53 121.2(4)
C53 C52 H52 119.4
C52 C53 H53 120.1
C54 C53 C52 119.7(4)
C54 C53 H53 120.1
C53 C54 H54 120.2
C55 C54 C53 119.7(4)
C55 C54 H54 120.2
C54 C55 H55 119.9
C54 C55 C56 120.3(5)
C56 C55 H55 119.9
C51 C56 H56 119.6
C55 C56 C51 120.8(4)
C55 C56 H56 119.6
C58 C57 N4 119.6(4)
C58 C57 C62 122.5(4)
C62 C57 N4 117.9(4)
C57 C58 C59 117.0(4)
C57 C58 C63 122.8(4)
C59 C58 C63 120.2(4)
C58 C59 H59 119.3
C60 C59 C58 121.4(5)
C60 C59 H59 119.3
C59 C60 H60 119.6
C61 C60 C59 120.8(4)
C61 C60 H60 119.6
C60 C61 H61 119.4
C60 C61 C62 121.1(5)
C62 C61 H61 119.4
C57 C62 C64 121.4(4)
C61 C62 C57 117.2(5)
C61 C62 C64 121.3(5)
C58 C63 H63A 109.5
C58 C63 H63B 109.5
C58 C63 H63C 109.5
H63A C63 H63B 109.5
H63A C63 H63C 109.5
H63B C63 H63C 109.5
C62 C64 H64A 109.5
C62 C64 H64B 109.5
C62 C64 H64C 109.5
H64A C64 H64B 109.5
H64A C64 H64C 109.5
H64B C64 H64C 109.5

loop_
_geom_bond_atom_site_label_1
_geom_bond_atom_site_label_2
_geom_bond_distance
Zr P 2.9422(10)
Zr N1 2.193(3)
Zr N2 2.186(3)
Zr N3 2.274(3)
Zr N4 2.212(3)
Zr C33 2.253(4)
Zr C49 2.271(4)
P C1 1.844(4)
P C14 1.831(4)
P C27 1.838(4)
N1 C3 1.433(5)
N1 C8 1.414(5)
N2 C16 1.433(5)
N2 C21 1.408(5)
N3 C33 1.289(4)
N3 C41 1.449(5)
N4 C49 1.274(5)
N4 C57 1.450(5)
C1 H1A 0.9900
C1 H1B 0.9900
C1 C2 1.500(5)
C2 C3 1.406(5)
C2 C7 1.403(5)
C3 C4 1.396(5)
C4 H4 0.9500
C4 C5 1.385(6)
C5 H5 0.9500
C5 C6 1.382(6)
C6 H6 0.9500
C6 C7 1.381(6)
C7 H7 0.9500
C8 C9 1.391(5)
C8 C13 1.409(5)
C9 H9 0.9500
C9 C10 1.386(6)
C10 H10 0.9500
C10 C11 1.389(6)
C11 H11 0.9500
C11 C12 1.376(6)
C12 H12 0.9500
C12 C13 1.380(6)
C13 H13 0.9500
C14 H14A 0.9900
C14 H14B 0.9900
C14 C15 1.508(5)
C15 C16 1.404(5)
C15 C20 1.399(5)
C16 C17 1.397(5)
C17 H17 0.9500
C17 C18 1.379(6)
C18 H18 0.9500
C18 C19 1.384(7)
C19 H19 0.9500
C19 C20 1.382(6)
C20 H20 0.9500
C21 C22 1.396(6)
C21 C26 1.397(6)
C22 H22 0.9500
C22 C23 1.373(6)
C23 H23 0.9500
C23 C24 1.366(8)
C24 H24 0.9500
C24 C25 1.363(8)
C25 H25 0.9500
C25 C26 1.399(6)
C26 H26 0.9500
C27 C28 1.376(6)
C27 C32 1.382(6)
C28 H28 0.9500
C28 C29 1.386(6)
C29 H29 0.9500
C29 C30 1.351(7)
C30 H30 0.9500
C30 C31 1.371(7)
C31 H31 0.9500
C31 C32 1.402(6)
C32 H32 0.9500
C33 C34 1.501(6)
C34 H34A 0.9900
C34 H34B 0.9900
C34 C35 1.517(6)
C35 C36 1.344(7)
C35 C40 1.415(8)
C36 H36 0.9500
C36 C37 1.416(7)
C37 H37 0.9500
C37 C38 1.340(8)
C38 H38 0.9500
C38 C39 1.345(8)
C39 H39 0.9500
C39 C40 1.391(7)
C40 H40 0.9500
C41 C42 1.399(6)
C41 C46 1.409(6)
C42 C43 1.405(5)
C42 C47 1.499(6)
C43 H43 0.9500
C43 C44 1.374(7)
C44 H44 0.9500
C44 C45 1.384(7)
C45 H45 0.9500
C45 C46 1.399(6)
C46 C48 1.495(6)
C47 H47A 0.9800
C47 H47B 0.9800
C47 H47C 0.9800
C48 H48A 0.9800
C48 H48B 0.9800
C48 H48C 0.9800
C49 C50 1.507(5)
C50 H50A 0.9900
C50 H50B 0.9900
C50 C51 1.509(5)
C51 C52 1.382(5)
C51 C56 1.385(6)
C52 H52 0.9500
C52 C53 1.382(6)
C53 H53 0.9500
C53 C54 1.381(7)
C54 H54 0.9500
C54 C55 1.375(7)
C55 H55 0.9500
C55 C56 1.382(6)
C56 H56 0.9500
C57 C58 1.392(6)
C57 C62 1.418(6)
C58 C59 1.404(6)
C58 C63 1.497(6)
C59 H59 0.9500
C59 C60 1.373(7)
C60 H60 0.9500
C60 C61 1.369(8)
C61 H61 0.9500
C61 C62 1.394(6)
C62 C64 1.495(7)
C63 H63A 0.9800
C63 H63B 0.9800
C63 H63C 0.9800
C64 H64A 0.9800
C64 H64B 0.9800
C64 H64C 0.9800

loop_
_geom_torsion_atom_site_label_1
_geom_torsion_atom_site_label_2
_geom_torsion_atom_site_label_3
_geom_torsion_atom_site_label_4
_geom_torsion
Zr P C1 C2 -49.2(3)
Zr P C14 C15 -52.3(3)
Zr P C27 C28 126.9(3)
Zr P C27 C32 -57.3(4)
Zr N1 C3 C2 -84.3(4)
Zr N1 C3 C4 95.3(4)
Zr N1 C8 C9 5.4(4)
Zr N1 C8 C13 -172.9(3)
Zr N2 C16 C15 -84.9(4)
Zr N2 C16 C17 95.2(4)
Zr N2 C21 C22 -8.5(5)
Zr N2 C21 C26 170.1(3)
Zr N3 C33 C34 179.9(5)
Zr N3 C41 C42 109.3(7)
Zr N3 C41 C46 -64.8(8)
Zr N4 C49 C50 -174.0(4)
Zr N4 C57 C58 83.8(7)
Zr N4 C57 C62 -94.7(7)
Zr C33 C34 C35 13.4(15)
Zr C49 C50 C51 49.2(14)
P C1 C2 C3 62.6(4)
P C1 C2 C7 -115.2(3)
P C14 C15 C16 66.8(4)
P C14 C15 C20 -111.5(3)
P C27 C28 C29 174.7(3)
P C27 C32 C31 -176.1(4)
N1 C3 C4 C5 -176.9(4)
N1 C8 C9 C10 -176.0(4)
N1 C8 C13 C12 176.9(3)
N2 C16 C17 C18 -178.9(4)
N2 C21 C22 C23 179.4(4)
N2 C21 C26 C25 179.0(4)
N3 C33 C34 C35 -166.2(5)
N3 C41 C42 C43 -176.2(3)
N3 C41 C42 C47 1.1(6)
N3 C41 C46 C45 175.3(3)
N3 C41 C46 C48 -4.8(6)
N4 C49 C50 C51 -155.4(4)
N4 C57 C58 C59 -175.7(3)
N4 C57 C58 C63 5.0(6)
N4 C57 C62 C61 174.8(4)
N4 C57 C62 C64 -8.5(6)
C1 P C14 C15 -164.6(3)
C1 P C27 C28 -109.2(4)
C1 P C27 C32 66.7(3)
C1 C2 C3 N1 -0.6(5)
C1 C2 C3 C4 179.9(3)
C1 C2 C7 C6 178.5(4)
C2 C3 C4 C5 2.6(6)
C3 N1 C8 C9 -165.1(3)
C3 N1 C8 C13 16.6(5)
C3 C2 C7 C6 0.7(6)
C3 C4 C5 C6 -1.4(7)
C4 C5 C6 C7 -0.2(7)
C5 C6 C7 C2 0.6(6)
C7 C2 C3 N1 177.3(3)
C7 C2 C3 C4 -2.3(5)
C8 N1 C3 C2 86.1(4)
C8 N1 C3 C4 -94.4(4)
C8 C9 C10 C11 -1.7(6)
C9 C8 C13 C12 -1.5(5)
C9 C10 C11 C12 0.2(6)
C10 C11 C12 C13 0.7(6)
C11 C12 C13 C8 0.0(6)
C13 C8 C9 C10 2.4(6)
C14 P C1 C2 62.2(3)
C14 P C27 C28 -3.4(4)
C14 P C27 C32 172.4(3)
C14 C15 C16 N2 -0.3(5)
C14 C15 C16 C17 179.6(3)
C14 C15 C20 C19 178.6(4)
C15 C16 C17 C18 1.2(6)
C16 N2 C21 C22 169.0(3)
C16 N2 C21 C26 -12.3(5)
C16 C15 C20 C19 0.4(6)
C16 C17 C18 C19 1.4(6)
C17 C18 C19 C20 -3.1(6)
C18 C19 C20 C15 2.2(6)
C20 C15 C16 N2 178.0(3)
C20 C15 C16 C17 -2.1(5)
C21 N2 C16 C15 97.3(4)
C21 N2 C16 C17 -82.6(4)
C21 C22 C23 C24 0.9(7)
C22 C21 C26 C25 -2.3(6)
C22 C23 C24 C25 -0.9(7)
C23 C24 C25 C26 -0.8(7)
C24 C25 C26 C21 2.5(7)
C26 C21 C22 C23 0.7(6)
C27 P C1 C2 169.6(3)
C27 P C14 C15 92.8(3)
C27 C28 C29 C30 0.3(7)
C28 C27 C32 C31 0.0(6)
C28 C29 C30 C31 1.6(7)
C29 C30 C31 C32 -2.7(8)
C30 C31 C32 C27 1.8(7)
C32 C27 C28 C29 -1.1(6)
C33 N3 C41 C42 -66.3(5)
C33 N3 C41 C46 119.6(4)
C33 C34 C35 C36 88.6(7)
C33 C34 C35 C40 -94.4(6)
C34 C35 C36 C37 175.0(5)
C34 C35 C40 C39 -174.8(5)
C35 C36 C37 C38 2.0(9)
C36 C35 C40 C39 2.3(8)
C36 C37 C38 C39 -2.0(10)
C37 C38 C39 C40 2.3(9)
C38 C39 C40 C35 -2.4(8)
C40 C35 C36 C37 -2.1(8)
C41 N3 C33 Zr 178.3(4)
C41 N3 C33 C34 -1.8(7)
C41 C42 C43 C44 1.9(6)
C42 C41 C46 C45 1.3(6)
C42 C41 C46 C48 -178.9(4)
C42 C43 C44 C45 -0.3(7)
C43 C44 C45 C46 -0.8(7)
C44 C45 C46 C41 0.4(6)
C44 C45 C46 C48 -179.5(4)
C46 C41 C42 C43 -2.3(6)
C46 C41 C42 C47 175.0(4)
C47 C42 C43 C44 -175.6(4)
C49 N4 C57 C58 -87.8(5)
C49 N4 C57 C62 93.7(5)
C49 C50 C51 C52 157.3(4)
C49 C50 C51 C56 -23.4(7)
C50 C51 C52 C53 179.5(5)
C50 C51 C56 C55 179.8(5)
C51 C52 C53 C54 0.8(8)
C52 C51 C56 C55 -0.9(7)
C52 C53 C54 C55 -1.1(9)
C53 C54 C55 C56 0.3(9)
C54 C55 C56 C51 0.6(8)
C56 C51 C52 C53 0.2(7)
C57 N4 C49 Zr 176.5(4)
C57 N4 C49 C50 2.5(6)
C57 C58 C59 C60 -0.4(6)
C58 C57 C62 C61 -3.7(6)
C58 C57 C62 C64 173.0(4)
C58 C59 C60 C61 -0.9(7)
C59 C60 C61 C62 -0.1(7)
C60 C61 C62 C57 2.3(7)
C60 C61 C62 C64 -174.4(4)
C62 C57 C58 C59 2.7(6)
C62 C57 C58 C63 -176.6(4)
C63 C58 C59 C60 178.9(4)

loop_
_exptl_oxdiff_crystal_face_indexfrac_h
_exptl_oxdiff_crystal_face_indexfrac_k
_exptl_oxdiff_crystal_face_indexfrac_l
_exptl_oxdiff_crystal_face_x
_exptl_oxdiff_crystal_face_y
_exptl_oxdiff_crystal_face_z
-12.0039 11.0059 26.0060 -0.4753 -0.0997 0.8773
-5.9989 -1.0020 36.0156 0.0132 0.5129 0.8547
13.0038 14.0087 0.9965 -0.8969 0.3181 -0.2063
-14.0051 -12.0072 -8.0004 0.8336 -0.5285 0.1041
15.0051 12.0074 3.9988 -0.8342 0.4861 -0.2078
5.9989 1.0020 -36.0156 -0.0132 -0.5129 -0.8547
-4.0053 4.0037 -32.0160 -0.0368 -0.8638 -0.5138
-15.0087 6.0044 -17.0113 -0.0330 -1.0153 0.0635
-3.9996 -18.0112 -1.9945 0.9751 0.0696 -0.0570
20.0074 -5.0025 -17.0035 0.0273 0.5042 -0.8542
14.0085 -6.0045 19.0121 0.0404 1.0171 0.0005
-10.0036 13.0073 23.0041 -0.5947 -0.1125 0.7819
10.0007 15.0100 -16.0117 -0.8470 -0.1581 -0.4652
12.0039 -11.0059 -26.0060 0.4753 0.0997 -0.8773
-15.9999 11.0001 17.9981 -0.3911 -0.4170 0.8150
0.9997 13.9998 -25.0015 -0.6376 -0.6745 -0.4323
-15.0000 10.9998 -8.0018 -0.3167 -0.9057 0.2740
-19.9995 -6.0000 17.0000 0.5295 -0.3421 0.7842
11.9999 -8.0003 -29.9985 0.3368 -0.0257 -0.9375
2.0003 -18.0000 6.0022 0.8622 0.4642 -0.0433
-4.0001 11.0004 28.9984 -0.5988 0.2714 0.7429
